data_7105255
loop_
_publ_author_name
'Zhang, Zhiguo'
'Zhang, Qian'
'Ni, Zhikun'
'Liu, Qun'

_publ_section_title
;
 Ag-containing all-carbon 1,3-dipoles: generation and formal
 cycloaddition for furo[3,2-b]-\b/\g-lactams
;
_journal_issue 8
_journal_name_full 'Chemical Communications'
_journal_page_first 1269
_journal_paper_doi 10.1039/b917856b
_journal_volume 46
_journal_year 2010
_chemical_formula_sum 'C17 H12 Cl N O2'
_chemical_formula_weight 297.73
_chemical_name_systematic
;
?
;
_space_group_IT_number 14
_symmetry_cell_setting monoclinic
_symmetry_space_group_name_Hall '-P 2ybc'
_symmetry_space_group_name_H-M 'P 1 21/c 1'
_atom_sites_solution_hydrogens geom
_atom_sites_solution_primary direct
_atom_sites_solution_secondary difmap
_audit_creation_method SHELXL-97
_cell_angle_alpha 90.000
_cell_angle_beta 92.722(5)
_cell_angle_gamma 90.000
_cell_formula_units_Z 4
_cell_length_a 16.718(5)
_cell_length_b 5.683(5)
_cell_length_c 14.780(5)
_cell_measurement_reflns_used 25
_cell_measurement_temperature 293(2)
_cell_measurement_theta_max 15
_cell_measurement_theta_min 7.5
_cell_volume 1402.6(14)
_computing_cell_refinement 'Bruker FRAMBO'
_computing_data_collection 'Bruker FRAMBO'
_computing_data_reduction 'Bruker SAINT'
_computing_structure_refinement 'SHELXL-97 (Sheldrick, 1997)'
_computing_structure_solution 'SHELXS-97 (Sheldrick, 1990)'
_diffrn_ambient_temperature 293(2)
_diffrn_measured_fraction_theta_full 0.982
_diffrn_measured_fraction_theta_max 0.914
_diffrn_measurement_device_type 'CCD area detector'
_diffrn_measurement_method 'phi and omega scans'
_diffrn_radiation_monochromator graphite
_diffrn_radiation_source 'fine-focus sealed tube'
_diffrn_radiation_type MoK\a
_diffrn_radiation_wavelength 0.71069
_diffrn_reflns_av_R_equivalents 0.0855
_diffrn_reflns_av_sigmaI/netI 0.0909
_diffrn_reflns_limit_h_max 19
_diffrn_reflns_limit_h_min -22
_diffrn_reflns_limit_k_max 6
_diffrn_reflns_limit_k_min -7
_diffrn_reflns_limit_l_max 19
_diffrn_reflns_limit_l_min -14
_diffrn_reflns_number 8028
_diffrn_reflns_theta_full 25.00
_diffrn_reflns_theta_max 28.36
_diffrn_reflns_theta_min 1.22
_diffrn_standards_decay_% 0
_diffrn_standards_interval_count 150
_diffrn_standards_number 0
_exptl_absorpt_coefficient_mu 0.275
_exptl_absorpt_correction_T_max 0.973
_exptl_absorpt_correction_T_min 0.964
_exptl_absorpt_correction_type empirical
_exptl_crystal_colour colourless
_exptl_crystal_density_diffrn 1.410
_exptl_crystal_density_method 'not measured'
_exptl_crystal_description block
_exptl_crystal_F_000 616.0
_exptl_crystal_size_max 0.149
_exptl_crystal_size_mid 0.112
_exptl_crystal_size_min 0.100
_refine_diff_density_max 0.290
_refine_diff_density_min -0.233
_refine_diff_density_rms 0.047
_refine_ls_extinction_method none
_refine_ls_goodness_of_fit_ref 0.967
_refine_ls_hydrogen_treatment refall
_refine_ls_matrix_type full
_refine_ls_number_parameters 190
_refine_ls_number_reflns 3208
_refine_ls_number_restraints 0
_refine_ls_restrained_S_all 0.967
_refine_ls_R_factor_all 0.1189
_refine_ls_R_factor_gt 0.0676
_refine_ls_shift/su_max 0.000
_refine_ls_shift/su_mean 0.000
_refine_ls_structure_factor_coef Fsqd
_refine_ls_weighting_details 'calc w=1/[\s^2^(Fo^2^)+(0.1000P)^2^+0.0000P] where P=(Fo^2^+2Fc^2^)/3'
_refine_ls_weighting_scheme calc
_refine_ls_wR_factor_gt 0.1654
_refine_ls_wR_factor_ref 0.1894
_reflns_number_gt 1864
_reflns_number_total 3505
_reflns_threshold_expression >2sigma(I)
_cod_data_source_file b917856b.txt
_cod_data_source_block 6c
_cod_depositor_comments
;
The following automatic conversions were performed:
'_symmetry_cell_setting' value 'Monoclinic' changed to 'monoclinic'
according to '/home/saulius/struct/CIF-dictionaries/cif_core.dic'
dictionary named 'cif_core.dic' version 2.4.1 from 2010-06-29.

Automatic conversion script
Id: cif_fix_enum 1527 2010-12-29 10:47:43Z saulius 
;
_cod_original_sg_symbol_H-M 'P21/c '
_cod_original_formula_sum 'C17 H12 Cl1 N1 O2'
_cod_database_code 7105255

loop_
_symmetry_equiv_pos_as_xyz
'x, y, z'
'-x, y+1/2, -z+1/2'
'-x, -y, -z'
'x, -y-1/2, z-1/2'

loop_
_atom_site_label
_atom_site_type_symbol
_atom_site_fract_x
_atom_site_fract_y
_atom_site_fract_z
_atom_site_U_iso_or_equiv
_atom_site_adp_type
_atom_site_occupancy
_atom_site_symmetry_multiplicity
_atom_site_calc_flag
_atom_site_refinement_flags
_atom_site_disorder_assembly
_atom_site_disorder_group
Cl1 Cl 1.16264(5) -0.03270(17) 0.67322(6) 0.0657(4) Uani 1 1 d . . .
N1 N 0.81957(13) 0.1147(4) 0.57841(15) 0.0380(6) Uani 1 1 d . . .
O2 O 0.65705(12) 0.3046(4) 0.62676(15) 0.0563(6) Uani 1 1 d . . .
O1 O 0.79561(13) 0.4697(4) 0.49925(16) 0.0567(6) Uani 1 1 d . . .
C14 C 0.63678(15) 0.1111(5) 0.48100(18) 0.0361(6) Uani 1 1 d . . .
C13 C 0.69613(16) 0.1715(5) 0.5578(2) 0.0409(7) Uani 1 1 d . . .
C12 C 0.90123(15) 0.0812(5) 0.60020(17) 0.0337(6) Uani 1 1 d . . .
C11 C 0.77651(16) 0.2907(5) 0.5357(2) 0.0404(7) Uani 1 1 d . . .
C10 C 0.92628(17) -0.1201(5) 0.64603(19) 0.0401(7) Uani 1 1 d . . .
H10A H 0.8889 -0.2320 0.6621 0.048 Uiso 1 1 calc R . .
C9 C 1.03799(16) 0.2118(5) 0.59781(19) 0.0427(7) Uani 1 1 d . . .
H9A H 1.0757 0.3221 0.5812 0.051 Uiso 1 1 calc R . .
C8 C 0.64614(17) -0.0916(5) 0.4304(2) 0.0463(8) Uani 1 1 d . . .
H8A H 0.6894 -0.1913 0.4430 0.056 Uiso 1 1 calc R . .
C7 C 1.06175(16) 0.0121(5) 0.64412(18) 0.0388(7) Uani 1 1 d . . .
C6 C 1.00697(17) -0.1551(5) 0.66803(19) 0.0411(7) Uani 1 1 d . . .
H6A H 1.0240 -0.2904 0.6987 0.049 Uiso 1 1 calc R . .
C5 C 0.57222(18) 0.2580(5) 0.4604(2) 0.0500(8) Uani 1 1 d . . .
H5A H 0.5659 0.3960 0.4931 0.060 Uiso 1 1 calc R . .
C15 C 0.95740(16) 0.2476(5) 0.57611(19) 0.0402(7) Uani 1 1 d . . .
H15A H 0.9408 0.3831 0.5453 0.048 Uiso 1 1 calc R . .
C16 C 0.74773(16) -0.0178(5) 0.60816(19) 0.0416(7) Uani 1 1 d . . .
H16A H 0.7417 -0.1793 0.5855 0.050 Uiso 1 1 calc R . .
C4 C 0.52640(19) -0.0004(6) 0.3420(2) 0.0536(8) Uani 1 1 d . . .
H4A H 0.4891 -0.0384 0.2956 0.064 Uiso 1 1 calc R . .
C17 C 0.72897(19) 0.0204(6) 0.7039(2) 0.0555(9) Uani 1 1 d . . .
H17A H 0.7483 -0.0688 0.7530 0.067 Uiso 1 1 calc R . .
C3 C 0.5903(2) -0.1447(6) 0.3606(2) 0.0538(8) Uani 1 1 d . . .
H3A H 0.5965 -0.2800 0.3263 0.065 Uiso 1 1 calc R . .
C2 C 0.51722(18) 0.1994(6) 0.3913(2) 0.0551(9) Uani 1 1 d . . .
H2A H 0.4736 0.2973 0.3784 0.066 Uiso 1 1 calc R . .
C1 C 0.6807(2) 0.2010(7) 0.7079(2) 0.0636(10) Uani 1 1 d . . .
H1A H 0.6632 0.2565 0.7628 0.076 Uiso 1 1 calc R . .

loop_
_atom_site_aniso_label
_atom_site_aniso_U_11
_atom_site_aniso_U_22
_atom_site_aniso_U_33
_atom_site_aniso_U_23
_atom_site_aniso_U_13
_atom_site_aniso_U_12
Cl1 0.0382(4) 0.0770(7) 0.0811(7) -0.0027(5) -0.0042(4) 0.0150(4)
N1 0.0327(12) 0.0342(13) 0.0472(14) 0.0036(11) 0.0032(10) 0.0005(9)
O2 0.0451(12) 0.0615(15) 0.0622(15) -0.0245(12) 0.0012(11) 0.0070(10)
O1 0.0486(13) 0.0325(12) 0.0886(17) 0.0141(12) -0.0017(11) 0.0020(9)
C14 0.0312(13) 0.0342(15) 0.0431(16) -0.0009(12) 0.0054(12) -0.0018(11)
C13 0.0350(14) 0.0359(15) 0.0517(18) -0.0114(13) 0.0026(13) 0.0011(11)
C12 0.0342(14) 0.0318(15) 0.0352(15) -0.0034(12) 0.0045(12) 0.0027(11)
C11 0.0395(15) 0.0299(15) 0.0515(18) -0.0038(13) -0.0017(13) 0.0027(12)
C10 0.0410(16) 0.0341(15) 0.0454(17) 0.0025(13) 0.0057(13) -0.0017(12)
C9 0.0365(15) 0.0440(17) 0.0486(18) 0.0046(14) 0.0099(13) -0.0017(12)
C8 0.0405(16) 0.0416(18) 0.0565(19) -0.0061(14) -0.0015(14) 0.0024(13)
C7 0.0351(14) 0.0431(16) 0.0381(15) -0.0010(13) 0.0015(12) 0.0094(12)
C6 0.0462(17) 0.0362(16) 0.0409(16) 0.0047(13) 0.0015(13) 0.0091(12)
C5 0.0479(17) 0.0427(18) 0.059(2) -0.0036(15) 0.0020(15) 0.0111(14)
C15 0.0431(16) 0.0359(16) 0.0420(16) 0.0066(13) 0.0060(13) 0.0041(12)
C16 0.0345(15) 0.0396(16) 0.0507(18) -0.0014(14) 0.0024(13) -0.0054(12)
C4 0.0417(17) 0.071(2) 0.0471(18) 0.0031(17) -0.0043(14) -0.0108(16)
C17 0.0407(17) 0.077(2) 0.0488(19) 0.0026(18) 0.0043(14) -0.0102(17)
C3 0.057(2) 0.0489(19) 0.055(2) -0.0099(16) -0.0038(16) -0.0052(15)
C2 0.0414(17) 0.071(2) 0.053(2) 0.0044(18) -0.0033(15) 0.0127(16)
C1 0.0443(18) 0.100(3) 0.047(2) -0.022(2) 0.0064(15) -0.0060(19)

loop_
_atom_type_symbol
_atom_type_description
_atom_type_scat_dispersion_real
_atom_type_scat_dispersion_imag
_atom_type_scat_source
C C 0.0033 0.0016 'International Tables Vol C Tables 4.2.6.8 and 6.1.1.4'
H H 0.0000 0.0000 'International Tables Vol C Tables 4.2.6.8 and 6.1.1.4'
N N 0.0061 0.0033 'International Tables Vol C Tables 4.2.6.8 and 6.1.1.4'
O O 0.0106 0.0060 'International Tables Vol C Tables 4.2.6.8 and 6.1.1.4'
Cl Cl 0.1484 0.1585 'International Tables Vol C Tables 4.2.6.8 and 6.1.1.4'

loop_
_geom_angle_atom_site_label_1
_geom_angle_atom_site_label_2
_geom_angle_atom_site_label_3
_geom_angle
_geom_angle_site_symmetry_1
_geom_angle_site_symmetry_3
_geom_angle_publ_flag
C11 N1 C12 133.7(2) . . ?
C11 N1 C16 95.2(2) . . ?
C12 N1 C16 130.5(2) . . ?
C1 O2 C13 105.6(2) . . ?
C5 C14 C8 119.2(3) . . ?
C5 C14 C13 120.3(3) . . ?
C8 C14 C13 120.4(2) . . ?
O2 C13 C14 110.2(2) . . ?
O2 C13 C11 110.1(2) . . ?
C14 C13 C11 119.0(2) . . ?
O2 C13 C16 106.5(2) . . ?
C14 C13 C16 122.3(2) . . ?
C11 C13 C16 86.3(2) . . ?
C10 C12 N1 119.6(2) . . ?
C10 C12 C15 119.6(2) . . ?
N1 C12 C15 120.8(2) . . ?
O1 C11 N1 132.9(3) . . ?
O1 C11 C13 135.6(3) . . ?
N1 C11 C13 91.5(2) . . ?
C6 C10 C12 120.1(3) . . ?
C15 C9 C7 119.4(3) . . ?
C14 C8 C3 119.4(3) . . ?
C6 C7 C9 121.2(3) . . ?
C6 C7 Cl1 119.0(2) . . ?
C9 C7 Cl1 119.9(2) . . ?
C7 C6 C10 119.5(3) . . ?
C14 C5 C2 120.1(3) . . ?
C9 C15 C12 120.2(3) . . ?
C17 C16 N1 114.5(2) . . ?
C17 C16 C13 102.7(3) . . ?
N1 C16 C13 86.9(2) . . ?
C3 C4 C2 120.0(3) . . ?
C1 C17 C16 108.5(3) . . ?
C4 C3 C8 120.7(3) . . ?
C4 C2 C5 120.6(3) . . ?
C17 C1 O2 116.6(3) . . ?

loop_
_geom_bond_atom_site_label_1
_geom_bond_atom_site_label_2
_geom_bond_distance
_geom_bond_site_symmetry_2
_geom_bond_publ_flag
Cl1 C7 1.739(3) . ?
N1 C11 1.369(3) . ?
N1 C12 1.401(3) . ?
N1 C16 1.501(3) . ?
O2 C1 1.377(4) . ?
O2 C13 1.450(4) . ?
O1 C11 1.201(3) . ?
C14 C5 1.387(4) . ?
C14 C8 1.387(4) . ?
C14 C13 1.511(4) . ?
C13 C11 1.554(4) . ?
C13 C16 1.548(4) . ?
C12 C10 1.384(4) . ?
C12 C15 1.391(4) . ?
C10 C6 1.387(4) . ?
C9 C15 1.385(4) . ?
C9 C7 1.375(4) . ?
C8 C3 1.391(4) . ?
C7 C6 1.377(4) . ?
C5 C2 1.382(4) . ?
C16 C17 1.480(4) . ?
C4 C3 1.364(5) . ?
C4 C2 1.362(5) . ?
C17 C1 1.309(5) . ?
